data_2242510
loop_
_publ_author_name
'Partl, Gabriel Julian'
'Nussbaumer, Felix'
'Schlapp-Hackl, Inge'
'Schuh, Walter'
'Kopacka, Holger'
'Wurst, Klaus'
'Peringer, Paul'

_publ_section_title
;
 Crystal structures of four new iridium complexes, each containing a
 highly flexible carbodiphosphorane PCP pincer ligand
;
_journal_coeditor_code SU5440
_journal_issue 6
_journal_name_full 'Acta Crystallographica Section E'
_journal_page_first 846
_journal_page_last 852
_journal_paper_doi 10.1107/S2056989018007569
_journal_volume 74
_journal_year 2018
_chemical_formula_iupac '[Ir (C51 H45 P4) Cl H] Cl, 5H2 O'
_chemical_formula_moiety '[(C51 H45 P4)Ir(H)Cl], Cl, 5(H2 O)'
_chemical_formula_sum 'C51 H56 Cl3 Ir O5 P4'
_chemical_formula_weight 1171.38
_chemical_name_systematic
'Dichloridohydrido(1,1,3,3,5,5,7,7-octaphenyl-1,7-diphospha-3,5-diphosphoniaheptan-4-yl)iridium(III) chloride pentahydrate'
_space_group_crystal_system monoclinic
_space_group_IT_number 14
_space_group_name_Hall '-P 2ybc'
_space_group_name_H-M_alt 'P 1 21/c 1'
_symmetry_space_group_name_Hall '-P 2ybc'
_symmetry_space_group_name_H-M 'P 1 21/c 1'
_atom_sites_solution_hydrogens mixed
_audit_creation_method SHELXL-2014/7
_cell_angle_alpha 90
_cell_angle_beta 99.381(2)
_cell_angle_gamma 90
_cell_formula_units_Z 4
_cell_length_a 12.6532(8)
_cell_length_b 21.8847(12)
_cell_length_c 19.9228(12)
_cell_measurement_reflns_used 9971
_cell_measurement_temperature 203(2)
_cell_measurement_theta_max 25.9
_cell_measurement_theta_min 2.7
_cell_volume 5443.1(6)
_computing_cell_refinement
;
SAINT (Bruker, 2015)
;
_computing_data_collection
;
APEX2 (Bruker, 2015)
;
_computing_data_reduction
;
SAINT (Bruker, 2015)
;
_computing_molecular_graphics
;
Ortep-3 for Windows (Farrugia, 2012) and Mercury (Macrae <i>et al.</i>,
2008)
;
_computing_publication_material
;
<i>SHELXL2014/7</i> (Sheldrick, 2015b) and publCIF (Westrip,
2010)
;
_computing_structure_refinement
;
<i>SHELXL2014/7</i> (Sheldrick, 2015b)
;
_computing_structure_solution
;
<i>SHELXT2014/4</i> (Sheldrick, 2015a; Ruf & Noll, 2014)
;
_diffrn_ambient_temperature 203(2)
_diffrn_detector_area_resol_mean 10.4
_diffrn_measured_fraction_theta_full 0.998
_diffrn_measured_fraction_theta_max 0.996
_diffrn_measurement_device_type 'Bruker D8 QUEST PHOTON 100'
_diffrn_measurement_method '\f and \w scans'
_diffrn_radiation_monochromator 'multi layered optics'
_diffrn_radiation_type MoK\a
_diffrn_radiation_wavelength 0.71073
_diffrn_reflns_av_R_equivalents 0.0312
_diffrn_reflns_limit_h_max 14
_diffrn_reflns_limit_h_min -15
_diffrn_reflns_limit_k_max 26
_diffrn_reflns_limit_k_min -26
_diffrn_reflns_limit_l_max 24
_diffrn_reflns_limit_l_min -24
_diffrn_reflns_number 104100
_diffrn_reflns_theta_full 25.242
_diffrn_reflns_theta_max 25.930
_diffrn_reflns_theta_min 2.130
_exptl_absorpt_coefficient_mu 2.760
_exptl_absorpt_correction_T_max 0.801
_exptl_absorpt_correction_T_min 0.691
_exptl_absorpt_correction_type multi-scan
_exptl_absorpt_process_details
;
(SADABS; Bruker, 2015)
;
_exptl_crystal_colour colourless
_exptl_crystal_density_diffrn 1.429
_exptl_crystal_density_method 'not measured'
_exptl_crystal_description prism
_exptl_crystal_F_000 2360
_exptl_crystal_size_max 0.170
_exptl_crystal_size_mid 0.120
_exptl_crystal_size_min 0.090
_refine_diff_density_max 1.270
_refine_diff_density_min -0.865
_refine_ls_extinction_coef 0.00056(9)
_refine_ls_extinction_expression Fc^*^=kFc[1+0.001xFc^2^\l^3^/sin(2\q)]^-1/4^
_refine_ls_extinction_method
;
(SHELXL-2014/7; Sheldrick, 2015b)
;
_refine_ls_goodness_of_fit_ref 1.089
_refine_ls_hydrogen_treatment mixed
_refine_ls_matrix_type full
_refine_ls_number_parameters 574
_refine_ls_number_reflns 10577
_refine_ls_number_restraints 0
_refine_ls_restrained_S_all 1.089
_refine_ls_R_factor_all 0.0371
_refine_ls_R_factor_gt 0.0318
_refine_ls_shift/su_max 0.003
_refine_ls_shift/su_mean 0.000
_refine_ls_structure_factor_coef Fsqd
_refine_ls_weighting_details 'w=1/[\s^2^(Fo^2^)+(0.0524P)^2^+9.2728P] where P=(Fo^2^+2Fc^2^)/3'
_refine_ls_weighting_scheme calc
_refine_ls_wR_factor_gt 0.0922
_refine_ls_wR_factor_ref 0.0949
_reflns_number_gt 9522
_reflns_number_total 10577
_reflns_threshold_expression 'I > 2\s(I)'
_cod_data_source_file su5440sup1.cif
_cod_data_source_block 3
_cod_database_code 2242510
_shelx_space_group_comment
;
The symmetry employed for this shelxl refinement is uniquely defined
by the following loop, which should always be used as a source of
symmetry information in preference to the above space-group names.
They are only intended as comments.
;
_shelx_estimated_absorpt_t_min 0.651
_shelx_estimated_absorpt_t_max 0.789

loop_
_space_group_symop_operation_xyz
'x, y, z'
'-x, y+1/2, -z+1/2'
'-x, -y, -z'
'x, -y-1/2, z-1/2'

loop_
_atom_site_type_symbol
_atom_site_label
_atom_site_fract_x
_atom_site_fract_y
_atom_site_fract_z
_atom_site_U_iso_or_equiv
_atom_site_adp_type
_atom_site_calc_flag
_atom_site_occupancy
Ir Ir1 0.18691(2) 0.09326(2) 0.82207(2) 0.03005(7) Uani d 1
H H1 0.207(4) 0.069(2) 0.757(2) 0.049(12) Uiso d 1
P P1 0.00638(8) 0.07642(5) 0.78743(5) 0.0349(2) Uani d 1
P P2 0.06530(9) 0.17799(4) 0.70390(5) 0.0357(2) Uani d 1
P P3 0.28773(9) 0.22466(4) 0.77953(5) 0.0362(2) Uani d 1
P P4 0.36829(8) 0.10629(5) 0.83855(5) 0.0345(2) Uani d 1
Cl Cl1 0.21275(9) -0.00814(5) 0.86833(6) 0.0517(3) Uani d 1
Cl Cl2 0.15051(8) 0.13129(5) 0.93346(5) 0.0419(2) Uani d 1
Cl Cl3 -0.0093(4) 0.2435(2) 0.8764(2) 0.1427(13) Uani d 0.67
Cl Cl3A 0.4940(10) 0.1089(7) 0.6444(5) 0.195(5) Uani d 0.33
C C1 0.1651(3) 0.18280(16) 0.77996(17) 0.0318(7) Uani d 1
H H1A 0.129(3) 0.2086(19) 0.810(2) 0.037(10) Uiso d 1
C C2 -0.0442(3) 0.14516(19) 0.7392(2) 0.0433(9) Uani d 1
H H2A -0.1028 0.1342 0.7027 0.052 Uiso calc 1
H H2B -0.0713 0.1746 0.7693 0.052 Uiso calc 1
C C3 0.3948(3) 0.17048(19) 0.7832(2) 0.0413(9) Uani d 1
H H3A 0.4631 0.1900 0.8016 0.050 Uiso calc 1
H H3B 0.3992 0.1554 0.7374 0.050 Uiso calc 1
C C101 -0.0786(3) 0.0675(2) 0.8515(2) 0.0417(9) Uani d 1
C C102 -0.0637(4) 0.0159(2) 0.8920(2) 0.0538(12) Uani d 1
H H102 -0.0135 -0.0138 0.8841 0.065 Uiso calc 1
C C103 -0.1229(4) 0.0076(3) 0.9446(2) 0.0699(17) Uani d 1
H H103 -0.1132 -0.0279 0.9713 0.084 Uiso calc 1
C C104 -0.1940(4) 0.0504(3) 0.9574(2) 0.0702(17) Uani d 1
H H104 -0.2345 0.0443 0.9924 0.084 Uiso calc 1
C C105 -0.2071(5) 0.1026(3) 0.9193(3) 0.0684(15) Uani d 1
H H105 -0.2549 0.1328 0.9295 0.082 Uiso calc 1
C C106 -0.1512(4) 0.1117(3) 0.8658(3) 0.0552(11) Uani d 1
H H106 -0.1622 0.1474 0.8394 0.066 Uiso calc 1
C C107 -0.0332(4) 0.0131(2) 0.7293(2) 0.0460(10) Uani d 1
C C108 -0.1415(5) 0.0046(3) 0.7037(3) 0.0773(18) Uani d 1
H H108 -0.1930 0.0317 0.7155 0.093 Uiso calc 1
C C109 -0.1725(6) -0.0445(4) 0.6602(3) 0.097(3) Uani d 1
H H109 -0.2454 -0.0508 0.6429 0.116 Uiso calc 1
C C110 -0.0981(8) -0.0831(3) 0.6429(3) 0.092(3) Uani d 1
H H110 -0.1199 -0.1160 0.6136 0.110 Uiso calc 1
C C111 0.0086(7) -0.0751(3) 0.6674(3) 0.083(2) Uani d 1
H H111 0.0595 -0.1025 0.6552 0.100 Uiso calc 1
C C112 0.0410(5) -0.0264(2) 0.7103(3) 0.0614(13) Uani d 1
H H112 0.1143 -0.0203 0.7265 0.074 Uiso calc 1
C C201 0.0157(4) 0.24892(18) 0.66472(19) 0.0401(9) Uani d 1
C C202 -0.0364(5) 0.2893(2) 0.7017(2) 0.0569(13) Uani d 1
H H202 -0.0418 0.2808 0.7473 0.068 Uiso calc 1
C C203 -0.0808(5) 0.3425(2) 0.6709(3) 0.0658(15) Uani d 1
H H203 -0.1165 0.3701 0.6955 0.079 Uiso calc 1
C C204 -0.0723(5) 0.3545(2) 0.6043(2) 0.0604(13) Uani d 1
H H204 -0.1045 0.3898 0.5832 0.072 Uiso calc 1
C C205 -0.0173(4) 0.3157(2) 0.5681(2) 0.0533(12) Uani d 1
H H205 -0.0095 0.3254 0.5232 0.064 Uiso calc 1
C C206 0.0265(4) 0.26226(19) 0.5978(2) 0.0454(10) Uani d 1
H H206 0.0633 0.2353 0.5730 0.055 Uiso calc 1
C C207 0.0977(4) 0.12959(18) 0.63756(19) 0.0421(9) Uani d 1
C C208 0.2004(4) 0.1117(2) 0.6323(2) 0.0487(10) Uani d 1
H H208 0.2580 0.1248 0.6650 0.058 Uiso calc 1
C C209 0.2196(5) 0.0745(2) 0.5792(3) 0.0637(14) Uani d 1
H H209 0.2897 0.0617 0.5767 0.076 Uiso calc 1
C C210 0.1370(6) 0.0567(3) 0.5309(3) 0.0749(18) Uani d 1
H H210 0.1505 0.0317 0.4948 0.090 Uiso calc 1
C C211 0.0332(6) 0.0749(3) 0.5342(3) 0.0751(18) Uani d 1
H H211 -0.0235 0.0626 0.5003 0.090 Uiso calc 1
C C212 0.0134(5) 0.1113(2) 0.5876(2) 0.0597(13) Uani d 1
H H212 -0.0570 0.1236 0.5902 0.072 Uiso calc 1
C C301 0.2843(4) 0.27525(19) 0.7085(2) 0.0479(11) Uani d 1
C C302 0.2267(4) 0.3299(2) 0.7114(2) 0.0550(12) Uani d 1
H H302 0.1945 0.3385 0.7496 0.066 Uiso calc 1
C C303 0.2174(5) 0.3711(2) 0.6578(3) 0.0686(16) Uani d 1
H H303 0.1779 0.4074 0.6591 0.082 Uiso calc 1
C C304 0.2668(5) 0.3584(3) 0.6030(3) 0.0749(18) Uani d 1
H H304 0.2616 0.3867 0.5671 0.090 Uiso calc 1
C C305 0.3234(6) 0.3053(3) 0.5992(2) 0.0759(19) Uani d 1
H H305 0.3560 0.2976 0.5609 0.091 Uiso calc 1
C C306 0.3330(5) 0.2625(3) 0.6525(2) 0.0625(14) Uani d 1
H H306 0.3715 0.2261 0.6503 0.075 Uiso calc 1
C C307 0.3189(4) 0.27214(17) 0.85395(19) 0.0407(9) Uani d 1
C C308 0.2649(4) 0.2706(2) 0.9078(2) 0.0485(10) Uani d 1
H H308 0.2063 0.2441 0.9073 0.058 Uiso calc 1
C C309 0.2969(5) 0.3086(2) 0.9639(2) 0.0621(13) Uani d 1
H H309 0.2598 0.3075 1.0011 0.075 Uiso calc 1
C C310 0.3818(5) 0.3472(2) 0.9649(3) 0.0694(16) Uani d 1
H H310 0.4024 0.3729 1.0027 0.083 Uiso calc 1
C C311 0.4371(5) 0.3488(3) 0.9111(3) 0.0769(17) Uani d 1
H H311 0.4958 0.3753 0.9123 0.092 Uiso calc 1
C C312 0.4066(5) 0.3115(2) 0.8551(3) 0.0641(14) Uani d 1
H H312 0.4444 0.3126 0.8182 0.077 Uiso calc 1
C C401 0.4481(3) 0.0466(2) 0.8070(2) 0.0440(9) Uani d 1
C C402 0.4020(5) 0.0026(4) 0.7623(4) 0.107(3) Uani d 1
H H402 0.3271 0.0009 0.7497 0.129 Uiso calc 1
C C403 0.4670(6) -0.0394(4) 0.7359(5) 0.140(4) Uani d 1
H H403 0.4355 -0.0688 0.7045 0.168 Uiso calc 1
C C404 0.5742(5) -0.0386(3) 0.7545(3) 0.086(2) Uani d 1
H H404 0.6171 -0.0665 0.7352 0.103 Uiso calc 1
C C405 0.6192(4) 0.0022(3) 0.8006(3) 0.0633(13) Uani d 1
H H405 0.6938 0.0017 0.8151 0.076 Uiso calc 1
C C406 0.5570(4) 0.0447(2) 0.8268(2) 0.0506(11) Uani d 1
H H406 0.5898 0.0731 0.8590 0.061 Uiso calc 1
C C407 0.4430(3) 0.1214(2) 0.9230(2) 0.0412(9) Uani d 1
C C408 0.4308(4) 0.0783(2) 0.9726(2) 0.0531(11) Uani d 1
H H408 0.3806 0.0465 0.9631 0.064 Uiso calc 1
C C409 0.4939(5) 0.0830(3) 1.0365(3) 0.0684(15) Uani d 1
H H409 0.4875 0.0532 1.0696 0.082 Uiso calc 1
C C410 0.5643(5) 0.1295(3) 1.0519(3) 0.0698(15) Uani d 1
H H410 0.6059 0.1319 1.0955 0.084 Uiso calc 1
C C411 0.5752(4) 0.1733(3) 1.0040(3) 0.0660(14) Uani d 1
H H411 0.6235 0.2058 1.0148 0.079 Uiso calc 1
C C412 0.5140(4) 0.1690(2) 0.9391(2) 0.0538(11) Uani d 1
H H412 0.5213 0.1988 0.9062 0.065 Uiso calc 1
O O1 0.6533(8) 0.2455(5) 0.7966(5) 0.189(3) Uiso d 1
O O2 0.7918(10) 0.2878(6) 0.9223(6) 0.244(5) Uiso d 1
O O3 0.7393(15) 0.4042(7) 0.9328(9) 0.318(8) Uiso d 1
O O4 0.6081(13) 0.4713(7) 1.0118(8) 0.308(7) Uiso d 1
O O5 0.6616(17) 0.1673(10) 0.6823(11) 0.209(8) Uiso d 0.5
O O6 0.7444(17) 0.1702(10) 0.5728(10) 0.206(8) Uiso d 0.5

loop_
_atom_site_aniso_label
_atom_site_aniso_U_11
_atom_site_aniso_U_22
_atom_site_aniso_U_33
_atom_site_aniso_U_12
_atom_site_aniso_U_13
_atom_site_aniso_U_23
Ir1 0.03410(10) 0.02785(10) 0.02848(9) -0.00002(5) 0.00597(6) 0.00535(5)
P1 0.0370(5) 0.0372(5) 0.0302(5) -0.0035(4) 0.0040(4) 0.0090(4)
P2 0.0520(6) 0.0282(5) 0.0256(4) -0.0013(4) 0.0024(4) 0.0044(4)
P3 0.0544(6) 0.0296(5) 0.0247(4) -0.0082(4) 0.0073(4) 0.0010(4)
P4 0.0346(5) 0.0351(5) 0.0342(5) 0.0006(4) 0.0068(4) -0.0025(4)
Cl1 0.0568(6) 0.0352(5) 0.0591(6) -0.0004(4) -0.0029(5) 0.0179(5)
Cl2 0.0489(6) 0.0501(6) 0.0272(4) -0.0017(4) 0.0077(4) 0.0048(4)
Cl3 0.140(3) 0.158(4) 0.133(3) 0.002(3) 0.029(2) 0.016(3)
Cl3A 0.191(10) 0.309(15) 0.086(5) -0.005(10) 0.019(6) 0.012(7)
C1 0.043(2) 0.0296(18) 0.0219(16) 0.0008(15) 0.0040(14) 0.0009(13)
C2 0.045(2) 0.044(2) 0.039(2) -0.0006(18) 0.0007(17) 0.0144(17)
C3 0.046(2) 0.044(2) 0.037(2) -0.0097(18) 0.0144(17) -0.0045(17)
C101 0.034(2) 0.055(3) 0.036(2) -0.0068(18) 0.0052(16) 0.0074(18)
C102 0.046(2) 0.068(3) 0.048(2) -0.007(2) 0.008(2) 0.021(2)
C103 0.056(3) 0.111(5) 0.039(2) -0.032(3) -0.001(2) 0.028(3)
C104 0.049(3) 0.125(5) 0.038(2) -0.035(3) 0.011(2) -0.009(3)
C105 0.055(3) 0.090(4) 0.065(3) -0.020(3) 0.024(3) -0.021(3)
C106 0.045(3) 0.063(3) 0.060(3) -0.007(2) 0.014(2) -0.002(2)
C107 0.059(3) 0.048(2) 0.0298(19) -0.019(2) 0.0020(18) 0.0092(17)
C108 0.069(4) 0.116(5) 0.048(3) -0.041(3) 0.015(3) -0.017(3)
C109 0.100(5) 0.143(7) 0.050(3) -0.072(5) 0.018(3) -0.033(4)
C110 0.156(8) 0.081(4) 0.036(3) -0.058(5) 0.007(4) -0.007(3)
C111 0.135(6) 0.051(3) 0.055(3) -0.003(3) -0.015(4) -0.007(3)
C112 0.080(4) 0.043(3) 0.055(3) 0.002(2) -0.008(3) -0.004(2)
C201 0.059(3) 0.0304(19) 0.0277(18) 0.0008(17) -0.0033(17) 0.0051(15)
C202 0.094(4) 0.043(2) 0.034(2) 0.013(2) 0.008(2) 0.0030(18)
C203 0.104(4) 0.038(2) 0.054(3) 0.017(3) 0.009(3) 0.001(2)
C204 0.092(4) 0.037(2) 0.045(3) 0.008(2) -0.011(2) 0.0072(19)
C205 0.081(3) 0.043(2) 0.032(2) -0.002(2) -0.002(2) 0.0135(18)
C206 0.066(3) 0.037(2) 0.031(2) -0.0002(19) 0.0006(19) 0.0042(16)
C207 0.065(3) 0.0310(19) 0.0299(19) -0.0052(18) 0.0053(18) 0.0006(15)
C208 0.072(3) 0.044(2) 0.032(2) -0.005(2) 0.013(2) -0.0006(18)
C209 0.098(4) 0.052(3) 0.047(3) -0.003(3) 0.030(3) -0.004(2)
C210 0.130(6) 0.054(3) 0.043(3) -0.007(3) 0.020(3) -0.011(2)
C211 0.119(6) 0.056(3) 0.044(3) -0.016(3) -0.006(3) -0.015(2)
C212 0.083(4) 0.048(3) 0.043(3) -0.007(2) -0.005(2) -0.006(2)
C301 0.072(3) 0.041(2) 0.0296(19) -0.024(2) 0.0041(19) 0.0030(17)
C302 0.075(3) 0.042(2) 0.044(2) -0.017(2) -0.004(2) 0.0108(19)
C303 0.093(4) 0.050(3) 0.052(3) -0.027(3) -0.019(3) 0.019(2)
C304 0.106(5) 0.069(4) 0.042(3) -0.045(3) -0.008(3) 0.016(2)
C305 0.111(5) 0.082(4) 0.036(2) -0.049(4) 0.017(3) -0.001(3)
C306 0.092(4) 0.063(3) 0.035(2) -0.032(3) 0.019(2) -0.001(2)
C307 0.057(3) 0.0311(19) 0.0310(19) -0.0018(17) -0.0016(17) -0.0004(15)
C308 0.071(3) 0.040(2) 0.034(2) -0.002(2) 0.008(2) -0.0039(17)
C309 0.096(4) 0.053(3) 0.037(2) 0.000(3) 0.009(2) -0.009(2)
C310 0.102(4) 0.056(3) 0.043(3) -0.008(3) -0.007(3) -0.018(2)
C311 0.097(4) 0.063(3) 0.066(4) -0.032(3) 0.000(3) -0.019(3)
C312 0.081(4) 0.062(3) 0.050(3) -0.026(3) 0.012(3) -0.011(2)
C401 0.041(2) 0.047(2) 0.044(2) 0.0066(18) 0.0057(18) -0.0071(18)
C402 0.057(4) 0.120(6) 0.132(6) 0.031(4) -0.023(4) -0.085(5)
C403 0.081(5) 0.151(8) 0.172(8) 0.038(5) -0.030(5) -0.123(7)
C404 0.064(4) 0.093(5) 0.095(4) 0.035(3) 0.001(3) -0.040(4)
C405 0.046(3) 0.070(3) 0.072(3) 0.017(2) 0.006(2) -0.013(3)
C406 0.041(2) 0.051(3) 0.059(3) 0.0038(19) 0.006(2) -0.010(2)
C407 0.039(2) 0.046(2) 0.039(2) 0.0063(17) 0.0071(17) -0.0048(17)
C408 0.063(3) 0.057(3) 0.040(2) 0.002(2) 0.009(2) 0.000(2)
C409 0.084(4) 0.077(4) 0.043(3) 0.019(3) 0.006(3) 0.006(2)
C410 0.066(3) 0.089(4) 0.047(3) 0.016(3) -0.010(2) -0.013(3)
C411 0.058(3) 0.080(4) 0.056(3) -0.003(3) -0.005(2) -0.016(3)
C412 0.052(3) 0.059(3) 0.048(3) -0.005(2) 0.003(2) -0.008(2)

loop_
_atom_type_symbol
_atom_type_description
_atom_type_scat_dispersion_real
_atom_type_scat_dispersion_imag
_atom_type_scat_source
C C 0.0033 0.0016 'International Tables Vol C Tables 4.2.6.8 and 6.1.1.4'
H H 0.0000 0.0000 'International Tables Vol C Tables 4.2.6.8 and 6.1.1.4'
O O 0.0106 0.0060 'International Tables Vol C Tables 4.2.6.8 and 6.1.1.4'
P P 0.1023 0.0942 'International Tables Vol C Tables 4.2.6.8 and 6.1.1.4'
Cl Cl 0.1484 0.1585 'International Tables Vol C Tables 4.2.6.8 and 6.1.1.4'
Ir Ir -1.4442 7.9887 'International Tables Vol C Tables 4.2.6.8 and 6.1.1.4'

loop_
_geom_angle_atom_site_label_1
_geom_angle_atom_site_label_2
_geom_angle_atom_site_label_3
_geom_angle
C1 Ir1 P4 90.24(11)
C1 Ir1 P1 88.33(11)
P4 Ir1 P1 170.68(4)
C1 Ir1 Cl1 179.22(11)
P4 Ir1 Cl1 89.39(4)
P1 Ir1 Cl1 91.92(4)
C1 Ir1 Cl2 90.73(10)
P4 Ir1 Cl2 99.10(3)
P1 Ir1 Cl2 90.12(4)
Cl1 Ir1 Cl2 90.01(4)
C1 Ir1 H1 90.5(18)
P4 Ir1 H1 81.7(18)
P1 Ir1 H1 89.1(18)
Cl1 Ir1 H1 88.8(18)
Cl2 Ir1 H1 178.5(18)
C101 P1 C107 103.5(2)
C101 P1 C2 105.1(2)
C107 P1 C2 104.6(2)
C101 P1 Ir1 118.69(13)
C107 P1 Ir1 117.89(16)
C2 P1 Ir1 105.58(14)
C207 P2 C2 109.6(2)
C207 P2 C201 107.14(18)
C2 P2 C201 106.1(2)
C207 P2 C1 116.04(19)
C2 P2 C1 99.93(18)
C201 P2 C1 117.26(18)
C301 P3 C3 111.2(2)
C301 P3 C307 105.52(19)
C3 P3 C307 106.6(2)
C301 P3 C1 114.05(19)
C3 P3 C1 107.99(18)
C307 P3 C1 111.25(19)
C407 P4 C401 102.41(19)
C407 P4 C3 107.2(2)
C401 P4 C3 100.0(2)
C407 P4 Ir1 120.94(14)
C401 P4 Ir1 117.46(15)
C3 P4 Ir1 106.55(14)
P3 C1 P2 120.60(19)
P3 C1 Ir1 114.38(19)
P2 C1 Ir1 107.68(17)
P3 C1 H1A 101(2)
P2 C1 H1A 102(2)
Ir1 C1 H1A 110(2)
P2 C2 P1 107.8(2)
P2 C2 H2A 110.2
P1 C2 H2A 110.2
P2 C2 H2B 110.2
P1 C2 H2B 110.2
H2A C2 H2B 108.5
P3 C3 P4 108.5(2)
P3 C3 H3A 110.0
P4 C3 H3A 110.0
P3 C3 H3B 110.0
P4 C3 H3B 110.0
H3A C3 H3B 108.4
C102 C101 C106 118.6(4)
C102 C101 P1 117.4(4)
C106 C101 P1 123.9(4)
C101 C102 C103 120.3(5)
C101 C102 H102 119.8
C103 C102 H102 119.8
C104 C103 C102 120.4(5)
C104 C103 H103 119.8
C102 C103 H103 119.8
C103 C104 C105 119.9(5)
C103 C104 H104 120.0
C105 C104 H104 120.0
C104 C105 C106 121.1(6)
C104 C105 H105 119.5
C106 C105 H105 119.5
C105 C106 C101 119.6(5)
C105 C106 H106 120.2
C101 C106 H106 120.2
C112 C107 C108 119.4(5)
C112 C107 P1 121.6(4)
C108 C107 P1 119.0(4)
C107 C108 C109 119.3(7)
C107 C108 H108 120.3
C109 C108 H108 120.3
C110 C109 C108 120.2(7)
C110 C109 H109 119.9
C108 C109 H109 119.9
C109 C110 C111 121.1(6)
C109 C110 H110 119.4
C111 C110 H110 119.4
C110 C111 C112 119.5(7)
C110 C111 H111 120.2
C112 C111 H111 120.2
C107 C112 C111 120.5(6)
C107 C112 H112 119.8
C111 C112 H112 119.8
C202 C201 C206 120.3(4)
C202 C201 P2 118.8(3)
C206 C201 P2 120.9(3)
C201 C202 C203 119.5(4)
C201 C202 H202 120.3
C203 C202 H202 120.3
C204 C203 C202 119.8(5)
C204 C203 H203 120.1
C202 C203 H203 120.1
C203 C204 C205 120.9(4)
C203 C204 H204 119.5
C205 C204 H204 119.5
C204 C205 C206 120.0(4)
C204 C205 H205 120.0
C206 C205 H205 120.0
C205 C206 C201 119.4(4)
C205 C206 H206 120.3
C201 C206 H206 120.3
C208 C207 C212 119.1(4)
C208 C207 P2 123.8(3)
C212 C207 P2 117.1(4)
C207 C208 C209 120.6(5)
C207 C208 H208 119.7
C209 C208 H208 119.7
C210 C209 C208 120.0(6)
C210 C209 H209 120.0
C208 C209 H209 120.0
C209 C210 C211 120.6(5)
C209 C210 H210 119.7
C211 C210 H210 119.7
C210 C211 C212 119.6(5)
C210 C211 H211 120.2
C212 C211 H211 120.2
C211 C212 C207 120.0(6)
C211 C212 H212 120.0
C207 C212 H212 120.0
C306 C301 C302 120.3(4)
C306 C301 P3 123.6(4)
C302 C301 P3 116.1(3)
C303 C302 C301 120.1(5)
C303 C302 H302 120.0
C301 C302 H302 120.0
C304 C303 C302 119.1(6)
C304 C303 H303 120.4
C302 C303 H303 120.4
C305 C304 C303 121.6(5)
C305 C304 H304 119.2
C303 C304 H304 119.2
C304 C305 C306 120.3(5)
C304 C305 H305 119.9
C306 C305 H305 119.9
C301 C306 C305 118.6(6)
C301 C306 H306 120.7
C305 C306 H306 120.7
C308 C307 C312 120.0(4)
C308 C307 P3 124.3(3)
C312 C307 P3 115.7(3)
C307 C308 C309 119.8(5)
C307 C308 H308 120.1
C309 C308 H308 120.1
C310 C309 C308 120.4(5)
C310 C309 H309 119.8
C308 C309 H309 119.8
C309 C310 C311 120.3(5)
C309 C310 H310 119.9
C311 C310 H310 119.9
C310 C311 C312 120.2(5)
C310 C311 H311 119.9
C312 C311 H311 119.9
C311 C312 C307 119.3(5)
C311 C312 H312 120.3
C307 C312 H312 120.3
C406 C401 C402 117.8(4)
C406 C401 P4 120.6(3)
C402 C401 P4 121.6(4)
C401 C402 C403 119.5(6)
C401 C402 H402 120.3
C403 C402 H402 120.3
C404 C403 C402 121.2(6)
C404 C403 H403 119.4
C402 C403 H403 119.4
C405 C404 C403 119.7(5)
C405 C404 H404 120.2
C403 C404 H404 120.2
C404 C405 C406 120.3(5)
C404 C405 H405 119.8
C406 C405 H405 119.8
C401 C406 C405 121.4(4)
C401 C406 H406 119.3
C405 C406 H406 119.3
C412 C407 C408 119.3(4)
C412 C407 P4 125.0(4)
C408 C407 P4 115.6(3)
C409 C408 C407 119.1(5)
C409 C408 H408 120.5
C407 C408 H408 120.5
C410 C409 C408 121.4(5)
C410 C409 H409 119.3
C408 C409 H409 119.3
C409 C410 C411 120.1(5)
C409 C410 H410 119.9
C411 C410 H410 119.9
C410 C411 C412 119.5(5)
C410 C411 H411 120.2
C412 C411 H411 120.2
C407 C412 C411 120.5(5)
C407 C412 H412 119.7
C411 C412 H412 119.7

loop_
_geom_bond_atom_site_label_1
_geom_bond_atom_site_label_2
_geom_bond_distance
Ir1 C1 2.132(4)
Ir1 P4 2.2827(10)
Ir1 P1 2.3056(10)
Ir1 Cl1 2.4047(10)
Ir1 Cl2 2.4824(10)
Ir1 H1 1.46(5)
P1 C101 1.809(4)
P1 C107 1.823(4)
P1 C2 1.843(4)
P2 C207 1.793(4)
P2 C2 1.802(4)
P2 C201 1.803(4)
P2 C1 1.811(4)
P3 C301 1.791(4)
P3 C3 1.793(4)
P3 C307 1.801(4)
P3 C1 1.803(4)
P4 C407 1.821(4)
P4 C401 1.824(4)
P4 C3 1.850(4)
C1 H1A 0.98(4)
C2 H2A 0.9800
C2 H2B 0.9800
C3 H3A 0.9800
C3 H3B 0.9800
C101 C102 1.383(6)
C101 C106 1.395(7)
C102 C103 1.396(7)
C102 H102 0.9400
C103 C104 1.351(9)
C103 H103 0.9400
C104 C105 1.365(9)
C104 H104 0.9400
C105 C106 1.386(7)
C105 H105 0.9400
C106 H106 0.9400
C107 C112 1.374(7)
C107 C108 1.394(7)
C108 C109 1.397(9)
C108 H108 0.9400
C109 C110 1.350(11)
C109 H109 0.9400
C110 C111 1.370(11)
C110 H110 0.9400
C111 C112 1.386(7)
C111 H111 0.9400
C112 H112 0.9400
C201 C202 1.385(6)
C201 C206 1.394(5)
C202 C203 1.391(6)
C202 H202 0.9400
C203 C204 1.374(7)
C203 H203 0.9400
C204 C205 1.375(7)
C204 H204 0.9400
C205 C206 1.385(6)
C205 H205 0.9400
C206 H206 0.9400
C207 C208 1.377(7)
C207 C212 1.394(6)
C208 C209 1.386(7)
C208 H208 0.9400
C209 C210 1.357(9)
C209 H209 0.9400
C210 C211 1.385(10)
C210 H210 0.9400
C211 C212 1.385(8)
C211 H211 0.9400
C212 H212 0.9400
C301 C306 1.388(7)
C301 C302 1.406(7)
C302 C303 1.389(6)
C302 H302 0.9400
C303 C304 1.373(9)
C303 H303 0.9400
C304 C305 1.373(9)
C304 H304 0.9400
C305 C306 1.406(7)
C305 H305 0.9400
C306 H306 0.9400
C307 C308 1.364(6)
C307 C312 1.403(7)
C308 C309 1.398(6)
C308 H308 0.9400
C309 C310 1.364(8)
C309 H309 0.9400
C310 C311 1.373(9)
C310 H310 0.9400
C311 C312 1.387(7)
C311 H311 0.9400
C312 H312 0.9400
C401 C406 1.370(6)
C401 C402 1.376(7)
C402 C403 1.393(8)
C402 H402 0.9400
C403 C404 1.346(9)
C403 H403 0.9400
C404 C405 1.339(8)
C404 H404 0.9400
C405 C406 1.377(6)
C405 H405 0.9400
C406 H406 0.9400
C407 C412 1.379(6)
C407 C408 1.394(6)
C408 C409 1.390(7)
C408 H408 0.9400
C409 C410 1.357(9)
C409 H409 0.9400
C410 C411 1.374(8)
C410 H410 0.9400
C411 C412 1.396(7)
C411 H411 0.9400
C412 H412 0.9400

loop_
_geom_hbond_atom_site_label_D
_geom_hbond_atom_site_label_H
_geom_hbond_atom_site_label_A
_geom_hbond_distance_DH
_geom_hbond_distance_HA
_geom_hbond_distance_DA
_geom_hbond_angle_DHA
C1 H1A Cl3 0.99(4) 2.48(4) 3.422(6) 159(3)
C2 H2B Cl3 0.98 2.63 3.450(6) 142
C202 H202 Cl3 0.94 2.67 3.584(6) 166
C308 H308 Cl3 0.94 2.70 3.475(7) 141
C3 H3B Cl3A 0.98 2.58 3.489(12) 155

loop_
_geom_torsion_atom_site_label_1
_geom_torsion_atom_site_label_2
_geom_torsion_atom_site_label_3
_geom_torsion_atom_site_label_4
_geom_torsion
C301 P3 C1 P2 15.8(3)
C3 P3 C1 P2 -108.4(2)
C307 P3 C1 P2 135.0(2)
C301 P3 C1 Ir1 146.8(2)
C3 P3 C1 Ir1 22.6(2)
C307 P3 C1 Ir1 -94.0(2)
C207 P2 C1 P3 72.9(3)
C2 P2 C1 P3 -169.4(2)
C201 P2 C1 P3 -55.5(3)
C207 P2 C1 Ir1 -60.9(2)
C2 P2 C1 Ir1 56.8(2)
C201 P2 C1 Ir1 170.75(19)
C207 P2 C2 P1 70.3(3)
C201 P2 C2 P1 -174.3(2)
C1 P2 C2 P1 -52.0(2)
C101 P1 C2 P2 153.4(2)
C107 P1 C2 P2 -97.9(2)
Ir1 P1 C2 P2 27.2(2)
C301 P3 C3 P4 -162.2(2)
C307 P3 C3 P4 83.3(2)
C1 P3 C3 P4 -36.3(2)
C407 P4 C3 P3 -96.3(2)
C401 P4 C3 P3 157.3(2)
Ir1 P4 C3 P3 34.5(2)
C107 P1 C101 C102 65.4(4)
C2 P1 C101 C102 174.9(4)
Ir1 P1 C101 C102 -67.4(4)
C107 P1 C101 C106 -120.1(4)
C2 P1 C101 C106 -10.6(4)
Ir1 P1 C101 C106 107.1(4)
C106 C101 C102 C103 2.0(7)
P1 C101 C102 C103 176.8(4)
C101 C102 C103 C104 -1.2(8)
C102 C103 C104 C105 -1.0(8)
C103 C104 C105 C106 2.3(8)
C104 C105 C106 C101 -1.4(8)
C102 C101 C106 C105 -0.8(7)
P1 C101 C106 C105 -175.2(4)
C101 P1 C107 C112 -128.5(4)
C2 P1 C107 C112 121.7(4)
Ir1 P1 C107 C112 4.8(4)
C101 P1 C107 C108 51.3(4)
C2 P1 C107 C108 -58.5(4)
Ir1 P1 C107 C108 -175.4(3)
C112 C107 C108 C109 1.2(8)
P1 C107 C108 C109 -178.7(5)
C107 C108 C109 C110 -0.4(10)
C108 C109 C110 C111 0.0(10)
C109 C110 C111 C112 -0.4(10)
C108 C107 C112 C111 -1.6(8)
P1 C107 C112 C111 178.3(4)
C110 C111 C112 C107 1.2(9)
C207 P2 C201 C202 166.2(4)
C2 P2 C201 C202 49.3(4)
C1 P2 C201 C202 -61.2(4)
C207 P2 C201 C206 -11.8(4)
C2 P2 C201 C206 -128.8(4)
C1 P2 C201 C206 120.7(4)
C206 C201 C202 C203 1.9(8)
P2 C201 C202 C203 -176.2(4)
C201 C202 C203 C204 -0.1(9)
C202 C203 C204 C205 -2.2(9)
C203 C204 C205 C206 2.8(8)
C204 C205 C206 C201 -1.0(7)
C202 C201 C206 C205 -1.3(7)
P2 C201 C206 C205 176.7(4)
C2 P2 C207 C208 -132.1(4)
C201 P2 C207 C208 113.3(4)
C1 P2 C207 C208 -19.9(4)
C2 P2 C207 C212 50.2(4)
C201 P2 C207 C212 -64.4(4)
C1 P2 C207 C212 162.4(3)
C212 C207 C208 C209 -1.8(7)
P2 C207 C208 C209 -179.5(4)
C207 C208 C209 C210 1.6(7)
C208 C209 C210 C211 -0.4(8)
C209 C210 C211 C212 -0.5(9)
C210 C211 C212 C207 0.3(8)
C208 C207 C212 C211 0.9(7)
P2 C207 C212 C211 178.7(4)
C3 P3 C301 C306 19.4(5)
C307 P3 C301 C306 134.6(4)
C1 P3 C301 C306 -103.0(4)
C3 P3 C301 C302 -161.6(3)
C307 P3 C301 C302 -46.4(4)
C1 P3 C301 C302 76.0(4)
C306 C301 C302 C303 0.6(7)
P3 C301 C302 C303 -178.4(4)
C301 C302 C303 C304 -1.2(7)
C302 C303 C304 C305 1.2(8)
C303 C304 C305 C306 -0.5(8)
C302 C301 C306 C305 0.0(7)
P3 C301 C306 C305 179.0(4)
C304 C305 C306 C301 -0.1(8)
C301 P3 C307 C308 132.2(4)
C3 P3 C307 C308 -109.4(4)
C1 P3 C307 C308 8.1(4)
C301 P3 C307 C312 -49.3(4)
C3 P3 C307 C312 69.0(4)
C1 P3 C307 C312 -173.5(4)
C312 C307 C308 C309 0.3(7)
P3 C307 C308 C309 178.7(4)
C307 C308 C309 C310 0.1(8)
C308 C309 C310 C311 -0.5(9)
C309 C310 C311 C312 0.5(10)
C310 C311 C312 C307 0.0(9)
C308 C307 C312 C311 -0.4(8)
P3 C307 C312 C311 -178.9(5)
C407 P4 C401 C406 -31.6(4)
C3 P4 C401 C406 78.7(4)
Ir1 P4 C401 C406 -166.6(3)
C407 P4 C401 C402 149.2(6)
C3 P4 C401 C402 -100.5(6)
Ir1 P4 C401 C402 14.2(6)
C406 C401 C402 C403 -3.8(12)
P4 C401 C402 C403 175.4(8)
C401 C402 C403 C404 1.5(17)
C402 C403 C404 C405 1.8(16)
C403 C404 C405 C406 -2.7(12)
C402 C401 C406 C405 3.0(9)
P4 C401 C406 C405 -176.2(4)
C404 C405 C406 C401 0.3(9)
C401 P4 C407 C412 98.8(4)
C3 P4 C407 C412 -6.0(4)
Ir1 P4 C407 C412 -128.2(4)
C401 P4 C407 C408 -76.8(4)
C3 P4 C407 C408 178.5(3)
Ir1 P4 C407 C408 56.3(4)
C412 C407 C408 C409 -2.6(7)
P4 C407 C408 C409 173.1(4)
C407 C408 C409 C410 2.1(8)
C408 C409 C410 C411 -0.4(9)
C409 C410 C411 C412 -0.7(9)
C408 C407 C412 C411 1.6(7)
P4 C407 C412 C411 -173.7(4)
C410 C411 C412 C407 0.1(8)

_cod_database_fobs_code 2242510
